data_4115323
loop_
_publ_author_name
'Guang Zhu'
'Joseph M. Tanski'
'David G. Churchill'
'Kevin E. Janak'
'Gerard Parkin'

_publ_section_title
;
 The Reactivity of Mo(PMe3)6 towards Heterocyclic Nitrogen Compounds:
 Transformations Relevant to Hydrodenitrogenation
;
_journal_name_full 'Journal of the American Chemical Society'
_journal_page_first 13658
_journal_page_last 13659
_journal_paper_doi 10.1021/ja028512w
_journal_volume 124
_journal_year 2002
_chemical_formula_sum 'C20 H30 Mo N P4'
_chemical_formula_weight 504.27
_chemical_name_systematic
; 
 ? 
;
_space_group_IT_number 60
_symmetry_cell_setting orthorhombic
_symmetry_space_group_name_Hall '-P 2n 2ab'
_symmetry_space_group_name_H-M 'P b c n'
_atom_sites_solution_hydrogens geom
_atom_sites_solution_primary direct
_atom_sites_solution_secondary difmap
_audit_creation_method SHELXL-97
_cell_angle_alpha 90.00
_cell_angle_beta 90.00
_cell_angle_gamma 90.00
_cell_formula_units_Z 8
_cell_length_a 14.1007(7)
_cell_length_b 28.0482(13)
_cell_length_c 10.9671(5)
_cell_measurement_temperature 243(2)
_cell_volume 4337.5(4)
_computing_structure_refinement 'SHELXL-97 (Sheldrick, 1997)'
_computing_structure_solution 'SHELXS-97 (Sheldrick, 1990)'
_diffrn_ambient_temperature 243(2)
_diffrn_measured_fraction_theta_full 0.959
_diffrn_measured_fraction_theta_max 0.959
_diffrn_radiation_monochromator graphite
_diffrn_radiation_source 'fine-focus sealed tube'
_diffrn_radiation_type MoK\a
_diffrn_radiation_wavelength 0.71073
_diffrn_reflns_av_R_equivalents 0.0623
_diffrn_reflns_av_sigmaI/netI 0.0574
_diffrn_reflns_limit_h_max 18
_diffrn_reflns_limit_h_min -13
_diffrn_reflns_limit_k_max 31
_diffrn_reflns_limit_k_min -35
_diffrn_reflns_limit_l_max 10
_diffrn_reflns_limit_l_min -14
_diffrn_reflns_number 28411
_diffrn_reflns_theta_full 28.27
_diffrn_reflns_theta_max 28.27
_diffrn_reflns_theta_min 1.45
_exptl_absorpt_coefficient_mu 0.905
_exptl_absorpt_correction_T_max 0.8397
_exptl_absorpt_correction_T_min 0.8397
_exptl_crystal_density_diffrn 1.544
_exptl_crystal_F_000 2072
_exptl_crystal_size_max 0.20
_exptl_crystal_size_mid 0.20
_exptl_crystal_size_min 0.20
_refine_diff_density_max 2.922
_refine_diff_density_min -0.467
_refine_diff_density_rms 0.133
_refine_ls_extinction_coef 0.00018(12)
_refine_ls_extinction_expression Fc^*^=kFc[1+0.001xFc^2^\l^3^/sin(2\q)]^-1/4^
_refine_ls_extinction_method SHELXL
_refine_ls_goodness_of_fit_ref 1.075
_refine_ls_hydrogen_treatment mixed
_refine_ls_matrix_type full
_refine_ls_number_parameters 213
_refine_ls_number_reflns 5166
_refine_ls_number_restraints 0
_refine_ls_restrained_S_all 1.075
_refine_ls_R_factor_all 0.1006
_refine_ls_R_factor_gt 0.0522
_refine_ls_shift/su_max 0.080
_refine_ls_shift/su_mean 0.010
_refine_ls_structure_factor_coef Fsqd
_refine_ls_weighting_details 'calc w=1/[\s^2^(Fo^2^)+(0.0889P)^2^+3.0055P] where P=(Fo^2^+2Fc^2^)/3'
_refine_ls_weighting_scheme calc
_refine_ls_wR_factor_gt 0.1561
_refine_ls_wR_factor_ref 0.1744
_reflns_number_gt 3130
_reflns_number_total 5166
_reflns_threshold_expression >2sigma(I)
_cod_data_source_file ja028512w-2_s4.cif
_cod_data_source_block gzs10
_cod_database_code 4115323

loop_
_symmetry_equiv_pos_as_xyz
'x, y, z'
'-x+1/2, -y+1/2, z+1/2'
'-x, y, -z+1/2'
'x+1/2, -y+1/2, -z'
'-x, -y, -z'
'x-1/2, y-1/2, -z-1/2'
'x, -y, z-1/2'
'-x-1/2, y-1/2, z'

loop_
_atom_site_label
_atom_site_type_symbol
_atom_site_fract_x
_atom_site_fract_y
_atom_site_fract_z
_atom_site_U_iso_or_equiv
_atom_site_adp_type
_atom_site_occupancy
_atom_site_symmetry_multiplicity
_atom_site_calc_flag
_atom_site_refinement_flags
Mo Mo 0.20279(3) 0.106962(16) 0.97812(4) 0.03212(17) Uani 1 1 d .
P1 P 0.22938(11) 0.10401(5) 0.76279(13) 0.0395(3) Uani 1 1 d .
P2 P 0.36244(11) 0.14275(7) 1.00034(14) 0.0506(4) Uani 1 1 d .
P3 P 0.13682(12) 0.18492(6) 1.01834(14) 0.0470(4) Uani 1 1 d .
H1 H 0.108(3) 0.1268(19) 0.887(4) 0.043(14) Uiso 1 1 d .
C11 C 0.3342(5) 0.0741(3) 0.7072(6) 0.0611(18) Uani 1 1 d .
H11A H 0.3375 0.0423 0.7419 0.092 Uiso 1 1 calc R
H11B H 0.3901 0.0920 0.7309 0.092 Uiso 1 1 calc R
H11C H 0.3314 0.0719 0.6190 0.092 Uiso 1 1 calc R
C12 C 0.1392(5) 0.0714(2) 0.6761(6) 0.0582(17) Uani 1 1 d .
H12A H 0.1537 0.0732 0.5897 0.087 Uiso 1 1 calc R
H12B H 0.0774 0.0854 0.6911 0.087 Uiso 1 1 calc R
H12C H 0.1387 0.0383 0.7015 0.087 Uiso 1 1 calc R
C13 C 0.2306(5) 0.1586(2) 0.6688(6) 0.0629(18) Uani 1 1 d .
H13A H 0.2788 0.1802 0.6992 0.094 Uiso 1 1 calc R
H13B H 0.1691 0.1739 0.6729 0.094 Uiso 1 1 calc R
H13C H 0.2447 0.1503 0.5848 0.094 Uiso 1 1 calc R
C21 C 0.4621(5) 0.1010(3) 1.0121(7) 0.081(3) Uani 1 1 d .
H21A H 0.5206 0.1188 1.0225 0.122 Uiso 1 1 calc R
H21B H 0.4658 0.0820 0.9384 0.122 Uiso 1 1 calc R
H21C H 0.4526 0.0802 1.0817 0.122 Uiso 1 1 calc R
C22 C 0.3823(5) 0.1776(3) 1.1391(6) 0.078(2) Uani 1 1 d .
H22A H 0.3475 0.1635 1.2061 0.118 Uiso 1 1 calc R
H22B H 0.3606 0.2101 1.1263 0.118 Uiso 1 1 calc R
H22C H 0.4495 0.1779 1.1582 0.118 Uiso 1 1 calc R
C23 C 0.4130(5) 0.1841(3) 0.8857(6) 0.073(2) Uani 1 1 d .
H23A H 0.4747 0.1950 0.9131 0.110 Uiso 1 1 calc R
H23B H 0.3710 0.2112 0.8756 0.110 Uiso 1 1 calc R
H23C H 0.4198 0.1676 0.8084 0.110 Uiso 1 1 calc R
C31 C 0.1275(6) 0.2044(3) 1.1774(6) 0.077(2) Uani 1 1 d .
H31A H 0.0913 0.2338 1.1812 0.115 Uiso 1 1 calc R
H31B H 0.1905 0.2098 1.2101 0.115 Uiso 1 1 calc R
H31C H 0.0958 0.1800 1.2249 0.115 Uiso 1 1 calc R
C32 C 0.0120(6) 0.1901(3) 0.9731(7) 0.078(2) Uani 1 1 d .
H32A H -0.0137 0.2198 1.0035 0.118 Uiso 1 1 calc R
H32B H -0.0236 0.1636 1.0070 0.118 Uiso 1 1 calc R
H32C H 0.0074 0.1894 0.8849 0.118 Uiso 1 1 calc R
C33 C 0.1816(7) 0.2405(2) 0.9486(8) 0.090(3) Uani 1 1 d .
H33A H 0.1856 0.2365 0.8609 0.135 Uiso 1 1 calc R
H33B H 0.2440 0.2476 0.9809 0.135 Uiso 1 1 calc R
H33C H 0.1387 0.2665 0.9674 0.135 Uiso 1 1 calc R
C41 C 0.1714(4) 0.0781(2) 1.1863(5) 0.0466(14) Uani 1 1 d .
C42 C 0.1890(6) 0.0958(3) 1.3038(6) 0.067(2) Uani 1 1 d .
H42A H 0.1463 0.1123 1.3543 0.081 Uiso 1 1 calc R
C43 C 0.2796(5) 0.0843(3) 1.3295(7) 0.069(2) Uani 1 1 d .
H43A H 0.3089 0.0920 1.4039 0.083 Uiso 1 1 calc R
N N 0.3242(4) 0.0609(2) 1.2402(6) 0.0675(16) Uani 1 1 d .
C45 C 0.2584(4) 0.0565(2) 1.1514(5) 0.0475(15) Uani 1 1 d .
C46 C 0.2672(5) 0.0343(2) 1.0348(6) 0.0521(16) Uani 1 1 d .
H46A H 0.3303 0.0245 1.0041 0.063 Uiso 1 1 calc R
C47 C 0.1845(4) 0.0243(2) 0.9659(6) 0.0513(16) Uani 1 1 d .
H47A H 0.1898 0.0079 0.8861 0.062 Uiso 1 1 calc R
C48 C 0.0970(5) 0.0450(2) 1.0020(6) 0.0521(16) Uani 1 1 d .
H48A H 0.0421 0.0428 0.9460 0.063 Uiso 1 1 calc R
C49 C 0.0905(4) 0.0749(2) 1.1043(6) 0.0509(15) Uani 1 1 d .
H49A H 0.0312 0.0924 1.1222 0.061 Uiso 1 1 calc R

loop_
_atom_site_aniso_label
_atom_site_aniso_U_11
_atom_site_aniso_U_22
_atom_site_aniso_U_33
_atom_site_aniso_U_23
_atom_site_aniso_U_13
_atom_site_aniso_U_12
Mo 0.0321(3) 0.0319(3) 0.0324(3) -0.00017(19) 0.00456(18) -0.00273(19)
P1 0.0426(8) 0.0422(8) 0.0338(7) -0.0048(6) 0.0022(6) -0.0062(7)
P2 0.0406(8) 0.0706(12) 0.0407(9) -0.0010(7) 0.0041(6) -0.0193(8)
P3 0.0582(10) 0.0372(8) 0.0456(9) -0.0094(7) -0.0019(7) 0.0039(7)
C11 0.056(4) 0.080(5) 0.047(4) -0.020(3) 0.013(3) 0.003(4)
C12 0.067(4) 0.065(4) 0.043(3) -0.016(3) 0.001(3) -0.017(3)
C13 0.083(5) 0.061(4) 0.045(4) 0.008(3) -0.006(3) -0.014(4)
C21 0.039(4) 0.122(8) 0.083(6) -0.001(5) 0.006(3) -0.010(4)
C22 0.068(5) 0.121(7) 0.047(4) -0.006(4) 0.000(3) -0.044(5)
C23 0.072(5) 0.095(6) 0.053(4) -0.002(4) 0.011(3) -0.050(4)
C31 0.089(6) 0.081(5) 0.059(5) -0.030(4) 0.009(4) 0.019(4)
C32 0.067(5) 0.070(5) 0.098(6) -0.017(4) -0.019(4) 0.026(4)
C33 0.151(8) 0.038(4) 0.081(6) -0.001(4) 0.009(5) 0.004(5)
C41 0.040(3) 0.060(4) 0.040(3) 0.014(3) 0.005(2) -0.005(3)
C42 0.082(5) 0.083(5) 0.037(4) 0.013(3) 0.019(3) -0.011(4)
C43 0.070(5) 0.089(5) 0.048(4) 0.019(4) -0.010(4) -0.015(4)
N 0.061(4) 0.081(4) 0.060(4) 0.019(3) -0.014(3) -0.006(3)
C45 0.039(3) 0.051(4) 0.052(4) 0.021(3) -0.007(3) 0.001(3)
C46 0.061(4) 0.036(3) 0.060(4) 0.007(3) 0.005(3) 0.012(3)
C47 0.058(4) 0.039(3) 0.057(4) 0.005(3) -0.004(3) -0.002(3)
C48 0.053(4) 0.045(4) 0.059(4) 0.018(3) -0.011(3) -0.013(3)
C49 0.036(3) 0.061(4) 0.056(4) 0.019(3) 0.010(3) -0.006(3)

loop_
_atom_type_symbol
_atom_type_description
_atom_type_scat_dispersion_real
_atom_type_scat_dispersion_imag
_atom_type_scat_source
C C 0.0033 0.0016 'International Tables Vol C Tables 4.2.6.8 and 6.1.1.4'
H H 0.0000 0.0000 'International Tables Vol C Tables 4.2.6.8 and 6.1.1.4'
N N 0.0061 0.0033 'International Tables Vol C Tables 4.2.6.8 and 6.1.1.4'
P P 0.1023 0.0942 'International Tables Vol C Tables 4.2.6.8 and 6.1.1.4'
Mo Mo -1.6832 0.6857 'International Tables Vol C Tables 4.2.6.8 and 6.1.1.4'

loop_
_geom_angle_atom_site_label_1
_geom_angle_atom_site_label_2
_geom_angle_atom_site_label_3
_geom_angle
C49 Mo C48 35.6(2)
C49 Mo C46 76.3(2)
C48 Mo C46 63.9(2)
C49 Mo C47 64.4(2)
C48 Mo C47 35.6(2)
C46 Mo C47 35.5(2)
C49 Mo P1 133.79(17)
C48 Mo P1 100.80(17)
C46 Mo P1 99.97(16)
C47 Mo P1 85.77(16)
C49 Mo P3 88.82(17)
C48 Mo P3 114.34(18)
C46 Mo P3 153.89(16)
C47 Mo P3 149.97(16)
P1 Mo P3 105.77(6)
C49 Mo C41 35.4(2)
C48 Mo C41 62.0(2)
C46 Mo C41 62.1(2)
C47 Mo C41 72.9(2)
P1 Mo C41 158.70(15)
P3 Mo C41 93.41(15)
C49 Mo P2 136.80(17)
C48 Mo P2 151.95(17)
C46 Mo P2 88.51(18)
C47 Mo P2 120.52(16)
P1 Mo P2 88.21(5)
P3 Mo P2 88.01(6)
C41 Mo P2 101.87(14)
C49 Mo C45 62.2(2)
C48 Mo C45 71.9(2)
C46 Mo C45 34.3(2)
C47 Mo C45 61.0(2)
P1 Mo C45 133.05(15)
P3 Mo C45 119.67(16)
C41 Mo C45 33.3(2)
P2 Mo C45 82.49(14)
C11 P1 C12 99.3(3)
C11 P1 C13 100.9(3)
C12 P1 C13 97.5(3)
C11 P1 Mo 118.5(2)
C12 P1 Mo 114.9(2)
C13 P1 Mo 121.6(2)
C22 P2 C21 99.5(4)
C22 P2 C23 99.8(3)
C21 P2 C23 98.7(4)
C22 P2 Mo 116.0(2)
C21 P2 Mo 116.4(3)
C23 P2 Mo 122.5(2)
C31 P3 C32 99.5(3)
C31 P3 C33 99.6(4)
C32 P3 C33 98.6(4)
C31 P3 Mo 118.1(3)
C32 P3 Mo 113.0(2)
C33 P3 Mo 123.8(3)
C42 C41 C45 104.2(6)
C42 C41 C49 136.7(6)
C45 C41 C49 119.0(6)
C42 C41 Mo 134.7(4)
C45 C41 Mo 74.7(3)
C49 C41 Mo 65.7(3)
C43 C42 C41 106.0(7)
N C43 C42 114.2(7)
C43 N C45 104.5(6)
N C45 C41 111.1(6)
N C45 C46 128.8(6)
C41 C45 C46 120.1(5)
N C45 Mo 135.4(4)
C41 C45 Mo 72.1(3)
C46 C45 Mo 66.0(3)
C47 C46 C45 119.5(6)
C47 C46 Mo 73.1(3)
C45 C46 Mo 79.8(3)
C46 C47 C48 119.0(6)
C46 C47 Mo 71.5(3)
C48 C47 Mo 70.9(3)
C49 C48 C47 121.5(6)
C49 C48 Mo 71.5(3)
C47 C48 Mo 73.4(3)
C48 C49 C41 118.7(6)
C48 C49 Mo 72.9(3)
C41 C49 Mo 78.9(3)

loop_
_geom_bond_atom_site_label_1
_geom_bond_atom_site_label_2
_geom_bond_distance
Mo C49 2.287(5)
Mo C48 2.306(6)
Mo C46 2.317(6)
Mo C47 2.338(6)
Mo P1 2.3926(15)
Mo P3 2.4168(16)
Mo C41 2.463(5)
Mo P2 2.4768(16)
Mo C45 2.496(5)
P1 C11 1.806(6)
P1 C12 1.833(6)
P1 C13 1.845(6)
P2 C22 1.831(7)
P2 C21 1.833(8)
P2 C23 1.852(6)
P3 C31 1.833(6)
P3 C32 1.834(8)
P3 C33 1.847(8)
C41 C42 1.403(9)
C41 C45 1.421(8)
C41 C49 1.454(8)
C42 C43 1.348(10)
C43 N 1.335(10)
N C45 1.350(8)
C45 C46 1.428(8)
C46 C47 1.418(9)
C47 C48 1.421(9)
C48 C49 1.403(9)
